data_7041374
loop_
_publ_author_name
'Nachtigall, Olaf'
'Hagenbach, Adelheid'
'Wiecko, Jelena'
'Lentz, Dieter'
'Abram, Ulrich'
'Spandl, Johann'

_publ_section_title
;
 Functional polyoxometalates from solvothermal reactions of VOSO4 with
 tripodal alkoxides - a study on the reactivity of different
 &quot;tris&quot; derivatives.
;
_journal_issue 2
_journal_name_full 'Dalton transactions (Cambridge, England : 2003)'
_journal_page_first 509
_journal_page_last 516
_journal_paper_doi 10.1039/c6dt03638d
_journal_volume 46
_journal_year 2017
_chemical_formula_moiety 'C24 H66 N6 O30 S3 V6'
_chemical_formula_sum 'C24 H66 N6 O30 S3 V6'
_chemical_formula_weight 1320.64
_space_group_crystal_system monoclinic
_space_group_IT_number 14
_space_group_name_Hall '-P 2ybc'
_space_group_name_H-M_alt 'P 1 21/c 1'
_symmetry_space_group_name_Hall '-P 2ybc'
_symmetry_space_group_name_H-M 'P 1 21/c 1'
_atom_sites_solution_hydrogens geom
_atom_sites_solution_primary direct
_atom_sites_solution_secondary difmap
_audit_creation_method SHELXL-2014/7
_audit_update_record
;
2016-11-07 deposited with the CCDC.
2016-12-08 downloaded from the CCDC.
;
_cell_angle_alpha 90
_cell_angle_beta 92.671(3)
_cell_angle_gamma 90
_cell_formula_units_Z 4
_cell_length_a 11.2883(5)
_cell_length_b 13.4071(7)
_cell_length_c 33.9678(17)
_cell_measurement_reflns_used 9990
_cell_measurement_temperature 100(2)
_cell_measurement_theta_max 72.229
_cell_measurement_theta_min 2.604
_cell_volume 5135.2(4)
_computing_cell_refinement 'SAINT v8.34A (Bruker, 2013)'
_computing_data_collection 'SAINT v8.34A (Bruker, 2013)'
_computing_data_reduction 'SAINT v8.34A (Bruker, 2013)'
_computing_molecular_graphics DIAMOND
_computing_publication_material WINGX
_computing_structure_refinement 'SHELXL-2014/7 (Sheldrick, 2014)'
_computing_structure_solution 'SHELXS-97 (Sheldrick, 2008)'
_diffrn_ambient_temperature 100(2)
_diffrn_measured_fraction_theta_full 0.976
_diffrn_measured_fraction_theta_max 0.969
_diffrn_measurement_device_type 'Bruker D8 Venture'
_diffrn_measurement_method '\f and \w scans'
_diffrn_radiation_source 'fine-focus sealed tube'
_diffrn_radiation_type CuK\a
_diffrn_radiation_wavelength 1.54178
_diffrn_reflns_av_R_equivalents 0.0664
_diffrn_reflns_av_unetI/netI 0.0498
_diffrn_reflns_Laue_measured_fraction_full 0.976
_diffrn_reflns_Laue_measured_fraction_max 0.969
_diffrn_reflns_limit_h_max 11
_diffrn_reflns_limit_h_min -13
_diffrn_reflns_limit_k_max 16
_diffrn_reflns_limit_k_min -16
_diffrn_reflns_limit_l_max 41
_diffrn_reflns_limit_l_min -41
_diffrn_reflns_number 54106
_diffrn_reflns_point_group_measured_fraction_full 0.976
_diffrn_reflns_point_group_measured_fraction_max 0.969
_diffrn_reflns_theta_full 67.679
_diffrn_reflns_theta_max 72.266
_diffrn_reflns_theta_min 2.604
_exptl_absorpt_coefficient_mu 10.770
_exptl_absorpt_correction_T_max 0.7536
_exptl_absorpt_correction_T_min 0.4932
_exptl_absorpt_correction_type multi-scan
_exptl_crystal_colour grey
_exptl_crystal_density_diffrn 1.708
_exptl_crystal_description Plate
_exptl_crystal_F_000 2712
_exptl_crystal_size_max 0.37
_exptl_crystal_size_mid 0.21
_exptl_crystal_size_min 0.04
_refine_diff_density_max 1.047
_refine_diff_density_min -0.737
_refine_diff_density_rms 0.128
_refine_ls_extinction_method none
_refine_ls_goodness_of_fit_ref 1.158
_refine_ls_hydrogen_treatment constr
_refine_ls_matrix_type full
_refine_ls_number_parameters 629
_refine_ls_number_reflns 9810
_refine_ls_number_restraints 86
_refine_ls_restrained_S_all 1.157
_refine_ls_R_factor_all 0.1093
_refine_ls_R_factor_gt 0.0850
_refine_ls_shift/su_max 0.000
_refine_ls_shift/su_mean 0.000
_refine_ls_structure_factor_coef Fsqd
_refine_ls_weighting_details 'w=1/[\s^2^(Fo^2^)+(0.0317P)^2^+54.0405P] where P=(Fo^2^+2Fc^2^)/3'
_refine_ls_weighting_scheme calc
_refine_ls_wR_factor_gt 0.1735
_refine_ls_wR_factor_ref 0.1843
_reflns_Friedel_coverage 0.000
_reflns_number_gt 7562
_reflns_number_total 9810
_reflns_threshold_expression 'I > 2\s(I)'
_cod_data_source_file c6dt03638d2.cif
_cod_data_source_block shelx
_cod_depositor_comments
;
The following automatic conversions were performed:

'_exptl_absorpt_correction_type' value 'Multi-Scan' changed to
'multi-scan' according to
/usr/data/users/saulius/crontab/automatic-downloads/rss-feeds/RSC/lib/dictionaries/cif_core.dic
dictionary named 'cif_core.dic' version 2.4.2 from 2011-04-26.

Automatic conversion script
Id: cif_fix_values 4268 2015-11-12 08:31:59Z antanas 

 Adding full bibliography for 7041370--7041376.cif.
;
_cod_database_code 7041374
_shelx_shelxl_version_number 2014/7
_shelx_space_group_comment
;
The symmetry employed for this shelxl refinement is uniquely defined
by the following loop, which should always be used as a source of
symmetry information in preference to the above space-group names.
They are only intended as comments.
;

loop_
_space_group_symop_operation_xyz
'x, y, z'
'-x, y+1/2, -z+1/2'
'-x, -y, -z'
'x, -y-1/2, z-1/2'

loop_
_atom_site_label
_atom_site_type_symbol
_atom_site_fract_x
_atom_site_fract_y
_atom_site_fract_z
_atom_site_U_iso_or_equiv
_atom_site_adp_type
_atom_site_occupancy
_atom_site_site_symmetry_order
_atom_site_calc_flag
_atom_site_refinement_flags_posn
_atom_site_refinement_flags_adp
_atom_site_refinement_flags_occupancy
_atom_site_disorder_assembly
_atom_site_disorder_group
O30 O 0.6194(5) 0.3229(5) 0.18072(15) 0.0391(14) Uani 1 1 d . . . . .
C2 C 0.3378(6) 0.2272(5) 0.00936(19) 0.0218(15) Uani 1 1 d . . . . .
H2A H 0.4020 0.2267 -0.0087 0.026 Uiso 1 1 calc R U . . .
H2B H 0.2891 0.2854 0.0035 0.026 Uiso 1 1 calc R U . . .
C1 C 0.3328(6) 0.0376(5) 0.00986(18) 0.0212(15) Uani 1 1 d . . . . .
H1A H 0.2810 -0.0191 0.0046 0.025 Uiso 1 1 calc R U . . .
H1B H 0.3960 0.0348 -0.0085 0.025 Uiso 1 1 calc R U . . .
C3 C 0.2627(6) 0.1330(5) 0.00288(17) 0.0206(14) Uani 1 1 d . . . . .
N1 N 0.1649(5) 0.1370(4) 0.03105(16) 0.0225(12) Uani 1 1 d . . . . .
H1C H 0.1234 0.1929 0.0271 0.034 Uiso 1 1 calc R U . . .
H1D H 0.1175 0.0846 0.0272 0.034 Uiso 1 1 calc R U . . .
H1E H 0.1957 0.1360 0.0557 0.034 Uiso 1 1 calc R U . . .
N2 N 0.1631(6) -0.0751(5) 0.1843(2) 0.0372(16) Uani 1 1 d . . . . .
H2C H 0.1181 -0.1076 0.1663 0.056 Uiso 1 1 calc R U . . .
H2D H 0.1184 -0.0537 0.2035 0.056 Uiso 1 1 calc R U . . .
H2E H 0.1970 -0.0231 0.1730 0.056 Uiso 1 1 calc R U . . .
C7 C 0.3360(7) -0.0914(6) 0.2318(2) 0.0324(19) Uani 1 1 d . . . . .
H7A H 0.2890 -0.0714 0.2536 0.039 Uiso 1 1 calc R U . . .
H7B H 0.3964 -0.1375 0.2418 0.039 Uiso 1 1 calc R U . . .
C5 C 0.3242(7) -0.1867(5) 0.1669(2) 0.0312(18) Uani 1 1 d . . . . .
H5A H 0.3831 -0.2340 0.1770 0.037 Uiso 1 1 calc R U . . .
H5B H 0.2692 -0.2221 0.1491 0.037 Uiso 1 1 calc R U . . .
C6 C 0.2572(7) -0.1436(6) 0.2011(2) 0.0326(18) Uani 1 1 d . . . . .
N3 N 0.1693(6) 0.3441(4) 0.18461(18) 0.0279(14) Uani 1 1 d . . . . .
H3A H 0.1244 0.3765 0.1665 0.042 Uiso 1 1 calc R U . . .
H3B H 0.2026 0.2916 0.1736 0.042 Uiso 1 1 calc R U . . .
H3C H 0.1244 0.3236 0.2039 0.042 Uiso 1 1 calc R U . . .
C9 C 0.3408(6) 0.3581(5) 0.23190(19) 0.0251(15) Uani 1 1 d . . . . .
H9A H 0.4017 0.4029 0.2425 0.030 Uiso 1 1 calc R U . . .
H9B H 0.2925 0.3377 0.2534 0.030 Uiso 1 1 calc R U . . .
C10 C 0.2639(6) 0.4125(6) 0.2011(2) 0.0255(16) Uani 1 1 d . . . . .
C11 C 0.3330(8) 0.4525(6) 0.1670(2) 0.0307(18) Uani 1 1 d . . . . .
H11A H 0.2793 0.4889 0.1491 0.037 Uiso 1 1 calc R U . . .
H11B H 0.3929 0.4988 0.1771 0.037 Uiso 1 1 calc R U . . .
V1 V 0.48710(10) 0.13218(9) 0.07493(3) 0.0170(2) Uani 1 1 d . . . . .
V2 V 0.39919(11) -0.07864(8) 0.08875(3) 0.0196(3) Uani 1 1 d . . . . .
V3 V 0.40382(12) 0.34366(9) 0.08845(3) 0.0235(3) Uani 1 1 d . . . . .
V4 V 0.42161(11) 0.13327(10) 0.23405(3) 0.0230(3) Uani 1 1 d . . . . .
V5 V 0.49055(11) -0.00598(9) 0.16890(3) 0.0223(3) Uani 1 1 d . . . . .
V6 V 0.49425(11) 0.27063(9) 0.16896(3) 0.0220(3) Uani 1 1 d . . . . .
S1 S 0.14064(19) 0.35502(15) 0.08208(6) 0.0348(5) Uani 1 1 d . . . . .
S2 S 0.13121(17) -0.08674(14) 0.07956(6) 0.0304(4) Uani 1 1 d . . . . .
S3 S 0.15457(18) 0.13577(17) 0.24722(7) 0.0442(5) Uani 1 1 d . . . . .
O1 O 0.3858(4) 0.2341(3) 0.04853(13) 0.0237(11) Uani 1 1 d . . . . .
O2 O 0.3829(4) 0.0300(3) 0.04912(12) 0.0173(10) Uani 1 1 d . . . . .
O4 O 0.4877(4) 0.2363(4) 0.11385(12) 0.0212(10) Uani 1 1 d . . . . .
O20 O 0.3888(4) 0.3758(4) 0.14582(13) 0.0263(11) Uani 1 1 d . . . . .
O3 O 0.4851(4) 0.0291(3) 0.11403(12) 0.0205(10) Uani 1 1 d . . . . .
O15 O 0.3953(4) 0.2726(4) 0.21584(13) 0.0225(11) Uani 1 1 d . . . . .
O11 O 0.3923(4) -0.0049(4) 0.21590(13) 0.0253(11) Uani 1 1 d . . . . .
O7 O 0.2434(4) -0.1430(4) 0.07155(15) 0.0283(11) Uani 1 1 d . . . . .
O12 O 0.4973(4) 0.1326(4) 0.18472(12) 0.0235(10) Uani 1 1 d . . . . .
O16 O 0.5231(5) 0.1322(4) 0.26892(13) 0.0329(12) Uani 1 1 d . . . . .
O10 O 0.3815(4) -0.1093(3) 0.14577(13) 0.0223(10) Uani 1 1 d . . . . .
O21 O 0.4966(5) 0.4213(4) 0.07166(15) 0.0395(15) Uani 1 1 d . . . . .
O6 O 0.4904(5) -0.1578(4) 0.07254(14) 0.0299(12) Uani 1 1 d . . . . .
O23 O 0.1851(5) 0.2649(4) 0.10248(15) 0.0332(13) Uani 1 1 d . . . . .
O8 O 0.1695(5) -0.0008(4) 0.10404(16) 0.0364(13) Uani 1 1 d . . . . .
O26 O 0.0759(5) -0.0535(4) 0.04185(16) 0.0382(14) Uani 1 1 d . . . . .
O22 O 0.2491(5) 0.4111(4) 0.07137(15) 0.0365(13) Uani 1 1 d . . . . .
O13 O 0.6144(5) -0.0593(4) 0.18016(15) 0.0354(13) Uani 1 1 d . . . . .
O14 O 0.2738(5) 0.1348(5) 0.26695(15) 0.0390(13) Uani 1 1 d . . . . .
O24 O 0.0718(6) 0.3312(5) 0.04641(18) 0.0503(17) Uani 1 1 d . . . . .
O9 O 0.0512(6) -0.1536(5) 0.09910(19) 0.0517(17) Uani 1 1 d . . . . .
O5 O 0.6115(4) 0.1307(4) 0.05405(14) 0.0308(12) Uani 1 1 d . . . . .
O17 O 0.0939(6) 0.2280(6) 0.2548(3) 0.077(2) Uani 1 1 d . . . . .
O18 O 0.1784(7) 0.1361(5) 0.2045(2) 0.062(2) Uani 1 1 d . . . . .
O25 O 0.0737(6) 0.4160(5) 0.1087(2) 0.0598(19) Uani 1 1 d . . . . .
O19 O 0.0911(7) 0.0450(6) 0.2561(3) 0.095(3) Uani 1 1 d . . . . .
O27 O 0.1340(5) 0.2164(4) -0.04512(16) 0.0381(14) Uani 1 1 d . . . . .
H27 H 0.1037 0.2150 -0.0675 0.057 Uiso 1 1 calc R U . . .
C4 C 0.2061(7) 0.1305(6) -0.0388(2) 0.0269(15) Uani 1 1 d . . . . .
H4A H 0.2675 0.1290 -0.0579 0.032 Uiso 1 1 calc R U . . .
H4B H 0.1582 0.0708 -0.0423 0.032 Uiso 1 1 calc R U . . .
O28 O 0.1010(10) -0.2752(8) 0.1942(3) 0.054(2) Uani 0.597(10) 1 d D . P A 1
H28 H 0.0684 -0.3209 0.2055 0.081 Uiso 0.597(10) 1 calc R U P A 1
O29 O 0.1234(10) 0.4670(8) 0.2469(3) 0.048(2) Uani 0.564(9) 1 d D . P B 1
H29 H 0.0727 0.4329 0.2352 0.071 Uiso 0.564(9) 1 calc R U P B 1
C8 C 0.1925(10) -0.2305(6) 0.2209(3) 0.050(3) Uani 0.597(10) 1 d D . P A 1
H8A H 0.2499 -0.2812 0.2290 0.061 Uiso 0.597(10) 1 calc R U P A 1
H8B H 0.1560 -0.2061 0.2443 0.061 Uiso 0.597(10) 1 calc R U P A 1
C12 C 0.2025(8) 0.5005(6) 0.2208(2) 0.038(2) Uani 0.564(9) 1 d D . P B 1
H12A H 0.2616 0.5420 0.2345 0.046 Uiso 0.564(9) 1 calc R U P B 1
H12B H 0.1615 0.5409 0.2008 0.046 Uiso 0.564(9) 1 calc R U P B 1
O29B O 0.1059(12) 0.5396(10) 0.1980(4) 0.048(2) Uani 0.436(9) 1 d D . P B 2
H29B H 0.0766 0.5861 0.2099 0.071 Uiso 0.436(9) 1 calc R U P B 2
O28B O 0.1251(14) -0.1923(11) 0.2512(5) 0.054(2) Uani 0.403(10) 1 d D . P A 2
H28B H 0.0761 -0.1525 0.2419 0.081 Uiso 0.403(10) 1 calc R U P A 2
C8B C 0.1925(10) -0.2305(6) 0.2209(3) 0.050(3) Uani 0.403(10) 1 d D . P A 2
H8B1 H 0.1411 -0.2645 0.2015 0.061 Uiso 0.403(10) 1 calc R U P A 2
H8B2 H 0.2500 -0.2782 0.2316 0.061 Uiso 0.403(10) 1 calc R U P A 2
C12B C 0.2025(8) 0.5005(6) 0.2208(2) 0.038(2) Uani 0.436(9) 1 d D . P B 2
H12C H 0.1748 0.4787 0.2460 0.046 Uiso 0.436(9) 1 calc R U P B 2
H12D H 0.2602 0.5531 0.2259 0.046 Uiso 0.436(9) 1 calc R U P B 2
N4 N 0.3433(7) 0.1327(5) 0.37630(17) 0.050(2) Uani 1 1 d D . . . .
C42 C 0.2848(11) 0.2231(6) 0.3598(3) 0.072(4) Uani 1 1 d D . . . .
H42A H 0.3222 0.2813 0.3712 0.107 Uiso 1 1 calc R U . . .
H42B H 0.2916 0.2241 0.3317 0.107 Uiso 1 1 calc R U . . .
H42C H 0.2025 0.2226 0.3658 0.107 Uiso 1 1 calc R U . . .
C40 C 0.2885(12) 0.0409(6) 0.3596(3) 0.093(5) Uani 1 1 d D . . . .
H40A H 0.3283 -0.0163 0.3709 0.140 Uiso 1 1 calc R U . . .
H40B H 0.2062 0.0390 0.3656 0.140 Uiso 1 1 calc R U . . .
H40C H 0.2953 0.0405 0.3316 0.140 Uiso 1 1 calc R U . . .
C41 C 0.4724(9) 0.1341(8) 0.3668(3) 0.093(5) Uani 1 1 d D . . . .
H41A H 0.5108 0.0755 0.3775 0.139 Uiso 1 1 calc R U . . .
H41B H 0.4791 0.1352 0.3387 0.139 Uiso 1 1 calc R U . . .
H41C H 0.5097 0.1924 0.3782 0.139 Uiso 1 1 calc R U . . .
C43 C 0.3386(8) 0.1333(6) 0.41989(19) 0.0367(19) Uani 1 1 d D . . . .
H43A H 0.3768 0.0745 0.4305 0.055 Uiso 1 1 calc R U . . .
H43B H 0.3788 0.1914 0.4303 0.055 Uiso 1 1 calc R U . . .
H43C H 0.2574 0.1344 0.4271 0.055 Uiso 1 1 calc R U . . .
N5 N 0.8552(8) 0.1493(7) 0.1331(3) 0.030(3) Uani 0.650(7) 1 d D . P C 1
C50 C 0.9641(12) 0.1521(13) 0.1589(4) 0.072(2) Uani 0.650(7) 1 d D . P C 1
H50A H 1.0255 0.1864 0.1457 0.109 Uiso 0.650(7) 1 calc R U P C 1
H50B H 0.9483 0.1865 0.1829 0.109 Uiso 0.650(7) 1 calc R U P C 1
H50C H 0.9893 0.0852 0.1649 0.109 Uiso 0.650(7) 1 calc R U P C 1
C53 C 0.7591(12) 0.0969(12) 0.1526(4) 0.072(2) Uani 0.650(7) 1 d D . P C 1
H53A H 0.6892 0.0959 0.1354 0.109 Uiso 0.650(7) 1 calc R U P C 1
H53B H 0.7833 0.0298 0.1586 0.109 Uiso 0.650(7) 1 calc R U P C 1
H53C H 0.7422 0.1310 0.1766 0.109 Uiso 0.650(7) 1 calc R U P C 1
C52 C 0.8155(14) 0.2508(11) 0.1216(4) 0.072(2) Uani 0.650(7) 1 d D . P C 1
H52A H 0.8782 0.2847 0.1089 0.109 Uiso 0.650(7) 1 calc R U P C 1
H52B H 0.7472 0.2463 0.1038 0.109 Uiso 0.650(7) 1 calc R U P C 1
H52C H 0.7953 0.2872 0.1447 0.109 Uiso 0.650(7) 1 calc R U P C 1
C51 C 0.8824(13) 0.0930(12) 0.0963(4) 0.072(2) Uani 0.650(7) 1 d D . P C 1
H51A H 0.9449 0.1262 0.0833 0.109 Uiso 0.650(7) 1 calc R U P C 1
H51B H 0.9069 0.0264 0.1031 0.109 Uiso 0.650(7) 1 calc R U P C 1
H51C H 0.8127 0.0904 0.0790 0.109 Uiso 0.650(7) 1 calc R U P C 1
N5B N 0.8629(15) 0.1133(13) 0.1441(5) 0.030(3) Uani 0.350(7) 1 d D . P C 2
C57 C 0.837(2) 0.149(2) 0.1834(7) 0.072(2) Uani 0.350(7) 1 d D . P C 2
H57A H 0.9055 0.1389 0.2008 0.109 Uiso 0.350(7) 1 calc R U P C 2
H57B H 0.8174 0.2182 0.1822 0.109 Uiso 0.350(7) 1 calc R U P C 2
H57C H 0.7714 0.1117 0.1929 0.109 Uiso 0.350(7) 1 calc R U P C 2
C55 C 0.966(2) 0.165(2) 0.1298(8) 0.072(2) Uani 0.350(7) 1 d D . P C 2
H55A H 1.0329 0.1548 0.1479 0.109 Uiso 0.350(7) 1 calc R U P C 2
H55B H 0.9842 0.1392 0.1044 0.109 Uiso 0.350(7) 1 calc R U P C 2
H55C H 0.9497 0.2351 0.1276 0.109 Uiso 0.350(7) 1 calc R U P C 2
C54 C 0.760(2) 0.127(2) 0.1173(7) 0.072(2) Uani 0.350(7) 1 d D . P C 2
H54A H 0.7783 0.1040 0.0915 0.109 Uiso 0.350(7) 1 calc R U P C 2
H54B H 0.6944 0.0905 0.1266 0.109 Uiso 0.350(7) 1 calc R U P C 2
H54C H 0.7405 0.1969 0.1159 0.109 Uiso 0.350(7) 1 calc R U P C 2
C56 C 0.890(2) 0.0065(18) 0.1469(8) 0.072(2) Uani 0.350(7) 1 d D . P C 2
H56A H 0.9576 -0.0034 0.1646 0.109 Uiso 0.350(7) 1 calc R U P C 2
H56B H 0.8229 -0.0283 0.1567 0.109 Uiso 0.350(7) 1 calc R U P C 2
H56C H 0.9066 -0.0188 0.1213 0.109 Uiso 0.350(7) 1 calc R U P C 2
N6 N -0.2123(5) 0.3640(4) -0.00847(18) 0.0336(15) Uani 1 1 d D . . . .
C61 C -0.1945(8) 0.4491(6) 0.0193(3) 0.052(3) Uani 1 1 d D . . . .
H61A H -0.2542 0.4472 0.0386 0.077 Uiso 1 1 calc R U . . .
H61B H -0.1174 0.4442 0.0324 0.077 Uiso 1 1 calc R U . . .
H61C H -0.2004 0.5107 0.0050 0.077 Uiso 1 1 calc R U . . .
C60 C -0.1199(7) 0.3671(6) -0.0382(2) 0.0369(18) Uani 1 1 d D . . . .
H60A H -0.0428 0.3638 -0.0250 0.055 Uiso 1 1 calc R U . . .
H60B H -0.1300 0.3113 -0.0557 0.055 Uiso 1 1 calc R U . . .
H60C H -0.1270 0.4280 -0.0529 0.055 Uiso 1 1 calc R U . . .
C62 C -0.3320(7) 0.3689(7) -0.0285(3) 0.053(2) Uani 1 1 d D . . . .
H62A H -0.3913 0.3669 -0.0091 0.079 Uiso 1 1 calc R U . . .
H62B H -0.3396 0.4299 -0.0432 0.079 Uiso 1 1 calc R U . . .
H62C H -0.3426 0.3132 -0.0460 0.079 Uiso 1 1 calc R U . . .
C63 C -0.2013(8) 0.2681(6) 0.0138(2) 0.045(2) Uani 1 1 d D . . . .
H63A H -0.2607 0.2654 0.0330 0.068 Uiso 1 1 calc R U . . .
H63B H -0.2120 0.2133 -0.0042 0.068 Uiso 1 1 calc R U . . .
H63C H -0.1240 0.2641 0.0267 0.068 Uiso 1 1 calc R U . . .

loop_
_atom_site_aniso_label
_atom_site_aniso_U_11
_atom_site_aniso_U_22
_atom_site_aniso_U_33
_atom_site_aniso_U_23
_atom_site_aniso_U_13
_atom_site_aniso_U_12
O30 0.032(3) 0.056(4) 0.029(3) -0.023(3) 0.004(2) -0.010(3)
C2 0.023(4) 0.027(4) 0.016(3) 0.001(3) -0.001(3) -0.005(3)
C1 0.026(4) 0.023(4) 0.014(3) -0.005(3) 0.003(3) 0.000(3)
C3 0.023(4) 0.025(3) 0.014(3) -0.006(3) 0.003(2) 0.001(3)
N1 0.019(3) 0.022(3) 0.026(3) 0.001(2) 0.004(2) -0.005(3)
N2 0.029(4) 0.035(4) 0.048(4) 0.002(3) 0.010(3) 0.008(3)
C7 0.036(5) 0.036(4) 0.027(4) 0.021(3) 0.019(3) 0.018(4)
C5 0.038(5) 0.017(4) 0.040(4) 0.011(3) 0.016(4) 0.005(3)
C6 0.044(5) 0.021(4) 0.035(4) 0.011(3) 0.020(4) 0.006(4)
N3 0.030(4) 0.021(3) 0.033(3) -0.001(2) 0.004(3) 0.000(3)
C9 0.028(4) 0.028(4) 0.020(3) -0.005(3) 0.007(3) 0.008(3)
C10 0.022(4) 0.026(4) 0.028(4) -0.004(3) 0.002(3) -0.001(3)
C11 0.044(5) 0.024(4) 0.024(4) -0.009(3) 0.003(3) -0.009(4)
V1 0.0171(6) 0.0211(6) 0.0131(5) -0.0018(5) 0.0035(4) -0.0032(5)
V2 0.0229(7) 0.0172(6) 0.0191(6) 0.0002(4) 0.0055(5) 0.0049(5)
V3 0.0348(8) 0.0195(6) 0.0161(5) -0.0001(4) -0.0001(5) -0.0096(5)
V4 0.0246(6) 0.0325(6) 0.0122(5) 0.0012(5) 0.0030(4) 0.0064(6)
V5 0.0211(7) 0.0309(7) 0.0153(5) 0.0048(5) 0.0039(4) 0.0099(5)
V6 0.0179(6) 0.0323(7) 0.0158(5) -0.0064(5) 0.0016(4) -0.0035(5)
S1 0.0406(12) 0.0275(10) 0.0351(10) -0.0085(8) -0.0113(8) 0.0096(9)
S2 0.0237(10) 0.0261(10) 0.0414(10) 0.0043(8) 0.0008(8) -0.0093(8)
S3 0.0266(11) 0.0352(11) 0.0712(15) 0.0038(11) 0.0051(10) 0.0063(10)
O1 0.034(3) 0.022(3) 0.014(2) 0.0013(18) -0.001(2) -0.008(2)
O2 0.021(3) 0.013(2) 0.018(2) -0.0009(17) 0.0003(18) -0.0010(19)
O4 0.021(3) 0.027(3) 0.016(2) -0.0025(19) 0.0015(19) -0.005(2)
O20 0.032(3) 0.028(3) 0.018(2) -0.004(2) 0.0037(19) -0.005(2)
O3 0.023(3) 0.022(2) 0.016(2) 0.0024(18) 0.0014(19) 0.000(2)
O15 0.022(3) 0.026(3) 0.020(2) -0.0022(19) 0.0036(19) 0.007(2)
O11 0.029(3) 0.029(3) 0.018(2) 0.009(2) 0.008(2) 0.007(2)
O7 0.027(3) 0.019(3) 0.038(3) -0.002(2) 0.002(2) -0.007(2)
O12 0.022(3) 0.033(3) 0.016(2) -0.001(2) 0.0028(18) 0.005(2)
O16 0.040(3) 0.044(3) 0.015(2) 0.002(2) -0.003(2) 0.011(3)
O10 0.031(3) 0.014(2) 0.023(2) 0.0074(18) 0.008(2) 0.005(2)
O21 0.056(4) 0.037(3) 0.026(3) -0.003(2) 0.006(3) -0.028(3)
O6 0.041(3) 0.025(3) 0.024(2) -0.002(2) 0.010(2) 0.013(2)
O23 0.047(4) 0.025(3) 0.027(3) 0.002(2) -0.004(2) 0.006(2)
O8 0.040(3) 0.031(3) 0.038(3) 0.001(2) -0.002(3) -0.002(3)
O26 0.029(3) 0.040(3) 0.044(3) 0.007(3) -0.015(3) -0.010(3)
O22 0.050(4) 0.025(3) 0.033(3) 0.004(2) -0.012(3) 0.004(3)
O13 0.031(3) 0.049(3) 0.025(3) 0.004(2) -0.001(2) 0.021(3)
O14 0.036(3) 0.052(3) 0.030(3) 0.001(3) 0.015(2) 0.003(3)
O24 0.050(4) 0.048(4) 0.050(4) -0.008(3) -0.024(3) 0.012(3)
O9 0.038(4) 0.060(4) 0.058(4) 0.025(3) 0.007(3) -0.015(3)
O5 0.029(3) 0.039(3) 0.026(2) -0.010(2) 0.012(2) -0.004(3)
O17 0.037(4) 0.066(5) 0.130(7) -0.011(5) 0.023(4) 0.015(4)
O18 0.082(5) 0.041(4) 0.061(4) -0.002(3) -0.024(4) -0.001(4)
O25 0.062(5) 0.047(4) 0.070(5) -0.026(3) -0.006(4) 0.020(4)
O19 0.034(4) 0.063(5) 0.190(10) 0.047(6) 0.034(5) -0.005(4)
O27 0.041(4) 0.041(3) 0.031(3) 0.006(2) -0.008(2) 0.001(3)
C4 0.029(4) 0.027(4) 0.024(3) 0.000(3) -0.007(3) -0.006(3)
O28 0.045(6) 0.034(5) 0.084(7) 0.008(5) 0.012(5) -0.012(4)
O29 0.052(6) 0.040(5) 0.050(5) -0.013(4) 0.007(4) 0.011(4)
C8 0.070(7) 0.028(5) 0.056(6) 0.015(4) 0.035(5) 0.006(5)
C12 0.045(6) 0.024(4) 0.046(5) -0.010(4) 0.009(4) 0.001(4)
O29B 0.052(6) 0.040(5) 0.050(5) -0.013(4) 0.007(4) 0.011(4)
O28B 0.045(6) 0.034(5) 0.084(7) 0.008(5) 0.012(5) -0.012(4)
C8B 0.070(7) 0.028(5) 0.056(6) 0.015(4) 0.035(5) 0.006(5)
C12B 0.045(6) 0.024(4) 0.046(5) -0.010(4) 0.009(4) 0.001(4)
N4 0.108(7) 0.015(3) 0.028(3) -0.003(3) 0.017(4) -0.008(4)
C42 0.149(12) 0.029(5) 0.035(5) -0.003(4) -0.005(6) 0.000(6)
C40 0.205(16) 0.014(4) 0.055(7) -0.008(4) -0.052(8) -0.012(7)
C41 0.149(13) 0.061(7) 0.075(8) 0.011(6) 0.086(9) 0.012(8)
C43 0.057(6) 0.026(4) 0.029(4) 0.003(3) 0.015(4) 0.002(4)
N5 0.011(4) 0.038(8) 0.041(6) 0.003(5) -0.006(4) 0.005(5)
C50 0.053(5) 0.112(7) 0.052(4) 0.003(5) -0.003(4) 0.007(5)
C53 0.053(5) 0.112(7) 0.052(4) 0.003(5) -0.003(4) 0.007(5)
C52 0.053(5) 0.112(7) 0.052(4) 0.003(5) -0.003(4) 0.007(5)
C51 0.053(5) 0.112(7) 0.052(4) 0.003(5) -0.003(4) 0.007(5)
N5B 0.011(4) 0.038(8) 0.041(6) 0.003(5) -0.006(4) 0.005(5)
C57 0.053(5) 0.112(7) 0.052(4) 0.003(5) -0.003(4) 0.007(5)
C55 0.053(5) 0.112(7) 0.052(4) 0.003(5) -0.003(4) 0.007(5)
C54 0.053(5) 0.112(7) 0.052(4) 0.003(5) -0.003(4) 0.007(5)
C56 0.053(5) 0.112(7) 0.052(4) 0.003(5) -0.003(4) 0.007(5)
N6 0.034(4) 0.026(3) 0.041(4) -0.001(3) 0.000(3) -0.010(3)
C61 0.054(6) 0.038(5) 0.063(6) -0.022(5) 0.004(5) -0.001(5)
C60 0.041(5) 0.023(4) 0.047(5) 0.005(4) 0.000(4) 0.004(4)
C62 0.038(5) 0.047(5) 0.073(7) -0.001(5) -0.005(5) 0.000(5)
C63 0.056(6) 0.033(5) 0.046(5) 0.010(4) -0.003(4) -0.010(4)

loop_
_atom_type_symbol
_atom_type_description
_atom_type_scat_dispersion_real
_atom_type_scat_dispersion_imag
_atom_type_scat_source
C C 0.0181 0.0091 'International Tables Vol C Tables 4.2.6.8 and 6.1.1.4'
H H 0.0000 0.0000 'International Tables Vol C Tables 4.2.6.8 and 6.1.1.4'
N N 0.0311 0.0180 'International Tables Vol C Tables 4.2.6.8 and 6.1.1.4'
O O 0.0492 0.0322 'International Tables Vol C Tables 4.2.6.8 and 6.1.1.4'
V V 0.0687 2.1097 'International Tables Vol C Tables 4.2.6.8 and 6.1.1.4'
S S 0.3331 0.5567 'International Tables Vol C Tables 4.2.6.8 and 6.1.1.4'

loop_
_geom_angle_atom_site_label_1
_geom_angle_atom_site_label_2
_geom_angle_atom_site_label_3
_geom_angle
O1 C2 C3 112.0(5)
O2 C1 C3 112.8(5)
N1 C3 C1 109.0(6)
N1 C3 C4 107.8(5)
C1 C3 C4 108.6(5)
N1 C3 C2 107.4(5)
C1 C3 C2 113.1(5)
C4 C3 C2 110.9(6)
O11 C7 C6 111.8(6)
O10 C5 C6 110.9(6)
N2 C6 C7 111.4(6)
N2 C6 C5 108.0(6)
C7 C6 C5 113.7(7)
N2 C6 C8B 106.7(7)
C7 C6 C8B 109.0(6)
C5 C6 C8B 107.8(6)
N2 C6 C8 106.7(7)
C7 C6 C8 109.0(6)
C5 C6 C8 107.8(6)
O15 C9 C10 111.5(5)
N3 C10 C9 109.9(6)
N3 C10 C11 108.2(6)
C9 C10 C11 113.4(6)
N3 C10 C12B 107.7(6)
C9 C10 C12B 109.0(6)
C11 C10 C12B 108.5(6)
N3 C10 C12 107.7(6)
C9 C10 C12 109.0(6)
C11 C10 C12 108.5(6)
O20 C11 C10 112.6(6)
O5 V1 O3 109.7(3)
O5 V1 O4 109.8(2)
O3 V1 O4 92.69(19)
O5 V1 O1 108.0(2)
O3 V1 O1 142.1(2)
O4 V1 O1 78.04(19)
O5 V1 O2 108.1(2)
O3 V1 O2 77.43(19)
O4 V1 O2 142.1(2)
O1 V1 O2 87.59(18)
O5 V1 V3 111.3(2)
O3 V1 V3 123.77(14)
O4 V1 V3 37.55(14)
O1 V1 V3 40.73(13)
O2 V1 V3 122.11(14)
O5 V1 V2 110.9(2)
O3 V1 V2 37.65(14)
O4 V1 V2 124.05(14)
O1 V1 V2 121.90(15)
O2 V1 V2 40.07(13)
V3 V1 V2 137.84(5)
O6 V2 O3 109.6(3)
O6 V2 O2 107.2(2)
O3 V2 O2 77.32(18)
O6 V2 O10 107.0(2)
O3 V2 O10 78.03(19)
O2 V2 O10 142.87(18)
O6 V2 O7 100.5(3)
O3 V2 O7 149.9(2)
O2 V2 O7 93.7(2)
O10 V2 O7 93.9(2)
O6 V2 V5 109.1(2)
O3 V2 V5 37.98(13)
O2 V2 V5 112.99(13)
O10 V2 V5 40.55(14)
O7 V2 V5 130.76(15)
O6 V2 V1 110.2(2)
O3 V2 V1 37.61(13)
O2 V2 V1 40.00(13)
O10 V2 V1 112.90(14)
O7 V2 V1 129.69(15)
V5 V2 V1 74.91(4)
O21 V3 O4 109.4(3)
O21 V3 O1 106.5(2)
O4 V3 O1 77.61(19)
O21 V3 O20 107.0(2)
O4 V3 O20 77.6(2)
O1 V3 O20 143.4(2)
O21 V3 O22 100.2(3)
O4 V3 O22 150.4(2)
O1 V3 O22 94.3(2)
O20 V3 O22 94.1(2)
O21 V3 V1 110.0(2)
O4 V3 V1 37.90(13)
O1 V3 V1 39.95(14)
O20 V3 V1 112.86(15)
O22 V3 V1 130.06(16)
O21 V3 V6 109.4(2)
O4 V3 V6 37.83(13)
O1 V3 V6 113.12(14)
O20 V3 V6 40.21(15)
O22 V3 V6 130.58(17)
V1 V3 V6 74.99(4)
O16 V4 O12 108.2(2)
O16 V4 O11 109.0(3)
O12 V4 O11 78.3(2)
O16 V4 O15 109.2(3)
O12 V4 O15 78.4(2)
O11 V4 O15 139.85(18)
O16 V4 O14 99.7(2)
O12 V4 O14 152.1(2)
O11 V4 O14 92.9(2)
O15 V4 O14 92.7(2)
O16 V4 V6 109.6(2)
O12 V4 V6 38.30(16)
O11 V4 V6 113.00(14)
O15 V4 V6 40.55(14)
O14 V4 V6 130.42(17)
O16 V4 V5 109.5(2)
O12 V4 V5 38.47(16)
O11 V4 V5 40.35(14)
O15 V4 V5 113.12(14)
O14 V4 V5 130.43(18)
V6 V4 V5 75.70(4)
O13 V5 O3 109.2(2)
O13 V5 O12 109.9(3)
O3 V5 O12 91.92(19)
O13 V5 O11 109.0(2)
O3 V5 O11 141.7(2)
O12 V5 O11 77.7(2)
O13 V5 O10 107.5(3)
O3 V5 O10 78.22(19)
O12 V5 O10 142.5(2)
O11 V5 O10 87.9(2)
O13 V5 V4 110.6(2)
O3 V5 V4 124.14(15)
O12 V5 V4 38.03(13)
O11 V5 V4 40.09(15)
O10 V5 V4 122.88(14)
O13 V5 V2 109.2(2)
O3 V5 V2 37.96(14)
O12 V5 V2 124.49(14)
O11 V5 V2 123.07(16)
O10 V5 V2 40.76(13)
V4 V5 V2 140.19(5)
O30 V6 O12 110.1(3)
O30 V6 O4 109.8(2)
O12 V6 O4 92.3(2)
O30 V6 O20 107.0(3)
O12 V6 O20 142.7(2)
O4 V6 O20 77.9(2)
O30 V6 O15 108.4(2)
O12 V6 O15 78.10(19)
O4 V6 O15 141.7(2)
O20 V6 O15 87.62(19)
O30 V6 V4 110.4(2)
O12 V6 V4 38.07(13)
O4 V6 V4 124.50(15)
O20 V6 V4 123.02(15)
O15 V6 V4 40.51(14)
O30 V6 V3 109.7(2)
O12 V6 V3 124.12(14)
O4 V6 V3 37.40(15)
O20 V6 V3 40.86(13)
O15 V6 V3 122.63(14)
V4 V6 V3 139.87(5)
O24 S1 O25 111.8(4)
O24 S1 O23 111.8(3)
O25 S1 O23 110.1(4)
O24 S1 O22 108.8(4)
O25 S1 O22 108.8(4)
O23 S1 O22 105.2(3)
O9 S2 O26 109.7(4)
O9 S2 O8 113.4(4)
O26 S2 O8 110.9(3)
O9 S2 O7 108.5(4)
O26 S2 O7 108.7(3)
O8 S2 O7 105.4(3)
O17 S3 O19 116.0(5)
O17 S3 O14 110.9(4)
O19 S3 O14 110.3(4)
O17 S3 O18 106.3(5)
O19 S3 O18 108.5(5)
O14 S3 O18 103.9(4)
C2 O1 V1 124.8(4)
C2 O1 V3 135.0(4)
V1 O1 V3 99.3(2)
C1 O2 V1 124.4(4)
C1 O2 V2 134.9(4)
V1 O2 V2 99.93(19)
V3 O4 V1 104.6(2)
V3 O4 V6 104.8(2)
V1 O4 V6 147.2(3)
C11 O20 V6 125.9(4)
C11 O20 V3 134.9(4)
V6 O20 V3 98.9(2)
V1 O3 V2 104.7(2)
V1 O3 V5 148.0(3)
V2 O3 V5 104.1(2)
C9 O15 V4 134.4(4)
C9 O15 V6 126.0(4)
V4 O15 V6 98.9(2)
C7 O11 V4 135.2(4)
C7 O11 V5 124.6(4)
V4 O11 V5 99.6(2)
S2 O7 V2 117.4(3)
V4 O12 V6 103.6(2)
V4 O12 V5 103.5(2)
V6 O12 V5 147.7(2)
C5 O10 V5 126.3(4)
C5 O10 V2 134.6(5)
V5 O10 V2 98.7(2)
S1 O22 V3 114.2(3)
S3 O14 V4 120.0(3)
O27 C4 C3 109.5(6)
O28 C8 C6 111.8(8)
O29 C12 C10 110.6(7)
O28B C8B C6 109.0(9)
O29B C12B C10 113.6(8)
C42 N4 C40 111.5(7)
C42 N4 C43 109.8(6)
C40 N4 C43 110.6(6)
C42 N4 C41 109.2(7)
C40 N4 C41 108.6(7)
C43 N4 C41 107.0(6)
C53 N5 C50 110.7(9)
C53 N5 C52 109.6(9)
C50 N5 C52 111.6(9)
C53 N5 C51 108.5(9)
C50 N5 C51 108.1(8)
C52 N5 C51 108.3(8)
C54 N5B C57 110.2(11)
C54 N5B C55 110.9(11)
C57 N5B C55 110.3(11)
C54 N5B C56 109.0(11)
C57 N5B C56 107.8(11)
C55 N5B C56 108.6(11)
C60 N6 C62 109.9(6)
C60 N6 C61 109.4(6)
C62 N6 C61 110.4(6)
C60 N6 C63 108.8(6)
C62 N6 C63 108.8(6)
C61 N6 C63 109.5(6)

loop_
_geom_bond_atom_site_label_1
_geom_bond_atom_site_label_2
_geom_bond_distance
O30 V6 1.611(5)
C2 O1 1.416(7)
C2 C3 1.531(9)
C1 O2 1.428(7)
C1 C3 1.517(10)
C3 N1 1.495(8)
C3 C4 1.527(8)
N2 C6 1.497(10)
C7 O11 1.440(9)
C7 C6 1.509(12)
C5 O10 1.433(8)
C5 C6 1.530(10)
C6 C8B 1.545(11)
C6 C8 1.545(11)
N3 C10 1.497(9)
C9 O15 1.421(8)
C9 C10 1.514(10)
C10 C11 1.525(10)
C10 C12B 1.538(10)
C10 C12 1.538(10)
C11 O20 1.417(9)
V1 O5 1.603(5)
V1 O3 1.918(5)
V1 O4 1.922(5)
V1 O1 1.971(5)
V1 O2 1.983(4)
V1 V3 3.0289(17)
V1 V2 3.0393(17)
V2 O6 1.595(5)
V2 O3 1.920(5)
V2 O2 1.986(4)
V2 O10 1.999(4)
V2 O7 2.020(5)
V2 V5 3.0272(17)
V3 O21 1.601(5)
V3 O4 1.907(5)
V3 O1 2.003(5)
V3 O20 2.011(5)
V3 O22 2.027(6)
V3 V6 3.0366(16)
V4 O16 1.609(5)
V4 O12 1.916(4)
V4 O11 1.975(5)
V4 O15 1.986(5)
V4 O14 2.051(5)
V4 V6 3.0200(17)
V4 V5 3.0245(17)
V5 O13 1.600(5)
V5 O3 1.920(4)
V5 O12 1.935(5)
V5 O11 1.986(5)
V5 O10 1.991(5)
V6 O12 1.926(5)
V6 O4 1.926(4)
V6 O20 1.984(5)
V6 O15 1.987(5)
S1 O24 1.445(6)
S1 O25 1.456(7)
S1 O23 1.470(5)
S1 O22 1.496(6)
S2 O9 1.455(6)
S2 O26 1.468(5)
S2 O8 1.474(6)
S2 O7 1.510(5)
S3 O17 1.443(7)
S3 O19 1.450(7)
S3 O14 1.476(6)
S3 O18 1.488(8)
O27 C4 1.421(9)
O28 C8 1.470(13)
O29 C12 1.362(12)
O29B C12B 1.408(14)
O28B C8B 1.405(15)
N4 C42 1.477(9)
N4 C40 1.478(9)
N4 C43 1.484(8)
N4 C41 1.508(10)
N5 C53 1.476(13)
N5 C50 1.477(13)
N5 C52 1.479(13)
N5 C51 1.504(13)
N5B C54 1.45(2)
N5B C57 1.46(2)
N5B C55 1.46(2)
N5B C56 1.47(2)
N6 C60 1.485(8)
N6 C62 1.486(8)
N6 C61 1.489(8)
N6 C63 1.493(8)

loop_
_geom_hbond_atom_site_label_D
_geom_hbond_atom_site_label_H
_geom_hbond_atom_site_label_A
_geom_hbond_distance_DH
_geom_hbond_distance_HA
_geom_hbond_distance_DA
_geom_hbond_angle_DHA
_geom_hbond_site_symmetry_A
N1 H1C S1 0.89 2.87 3.416(6) 121.4 .
N1 H1C O24 0.89 2.06 2.864(9) 149.8 .
N1 H1D S2 0.89 2.91 3.452(6) 121.3 .
N1 H1D O26 0.89 1.98 2.775(8) 148.2 .
N1 H1E O23 0.89 2.36 2.971(8) 126.4 .
N1 H1E O8 0.89 2.49 3.090(8) 125.3 .
N2 H2C S2 0.89 2.97 3.562(7) 125.4 .
N2 H2C O9 0.89 2.45 3.277(10) 154.6 .
N2 H2D S3 0.89 2.96 3.548(7) 125.0 .
N2 H2D O19 0.89 2.26 3.063(13) 150.6 .
N2 H2E O8 0.89 2.37 2.906(9) 119.0 .
N2 H2E O18 0.89 2.40 2.916(10) 117.1 .
N3 H3A S1 0.89 2.90 3.485(6) 125.0 .
N3 H3A O25 0.89 2.09 2.911(9) 153.4 .
N3 H3B O23 0.89 2.44 2.998(8) 121.1 .
N3 H3B O18 0.89 2.36 2.870(9) 116.8 .
N3 H3C S3 0.89 2.93 3.519(6) 125.3 .
N3 H3C O17 0.89 2.19 3.003(11) 151.3 .
O28 H28 O17 0.82 2.42 2.864(14) 115.3 2_545
O27 H27 O9 0.82 2.17 2.843(8) 139.3 3
O29B H29B O19 0.82 2.33 2.775(16) 114.8 2
